data_2312440
loop_
_publ_author_name
'Rusanov, Eduard B.'
'W&#xf6;rle, Michael D'
'Kovalenko, Maksym V.'
'Domasevitch, Kostiantyn V.'
'Rusanova, Julia A.'

_publ_section_title
;
 Attractive and repulsive forces in a crystal of
 [Rb(18-crown-6)][SbCl<sub>6</sub>] under high pressure.
;
_journal_issue 'Pt 2'
_journal_name_full 'Acta crystallographica Section B, Structural science, crystal engineering and materials'
_journal_page_first 135
_journal_page_last 145
_journal_paper_doi 10.1107/S2052520624001586
_journal_volume 80
_journal_year 2024
_chemical_formula_moiety 'C12 H24 O6 Rb, Cl6 Sb'
_chemical_formula_sum 'C12 H24 Cl6 O6 Rb Sb'
_chemical_formula_weight 684.23
_space_group_crystal_system trigonal
_space_group_IT_number 148
_space_group_name_Hall '-R 3'
_space_group_name_H-M_alt 'R -3 :H'
_atom_sites_solution_hydrogens geom
_audit_creation_date 2023-12-28
_audit_creation_method
;
Olex2 1.5
(compiled 2023.03.06 svn.rbb2c1857 for OlexSys, GUI svn.r6748)
;
_cell_angle_alpha 90
_cell_angle_beta 90
_cell_angle_gamma 120
_cell_formula_units_Z 3
_cell_length_a 14.0925(13)
_cell_length_b 14.0925(13)
_cell_length_c 10.1233(10)
_cell_measurement_pressure 150000
_cell_measurement_reflns_used 780
_cell_measurement_temperature 293(1)
_cell_measurement_theta_max 26.7440
_cell_measurement_theta_min 2.5900
_cell_volume 1741.1(3)
_computing_cell_refinement 'CrysAlisPro 1.171.42.94a (Rigaku OD, 2023)'
_computing_data_collection 'CrysAlisPro 1.171.42.94a (Rigaku OD, 2023)'
_computing_data_reduction 'CrysAlisPro 1.171.42.94a (Rigaku OD, 2023)'
_computing_molecular_graphics 'Olex2 1.5 (Dolomanov et al., 2009)'
_computing_publication_material 'Olex2 1.5 (Dolomanov et al., 2009)'
_computing_structure_refinement 'SHELXL 2018/3 (Sheldrick, 2015)'
_computing_structure_solution 'SHELXT 2018/2 (Sheldrick, 2018)'
_diffrn_ambient_environment air
_diffrn_ambient_pressure 150000
_diffrn_ambient_temperature 293(1)
_diffrn_detector 'Hybrid Pixel Array Detector'
_diffrn_detector_area_resol_mean 10.0000
_diffrn_detector_type HyPix
_diffrn_measured_fraction_theta_full 0.707
_diffrn_measured_fraction_theta_max 0.654
_diffrn_measurement_details
;
List of Runs (angles in degrees, time in seconds):

  # Type    Start    End  Width  t~exp~   \w     \q     \k     \f   Frames
--------------------------------------------------------------------------
  1  \w    -41.00  19.00   3.00    5.00    --  -26.20   0.00-180.00   20
  2  \w     15.00  42.00   3.00    5.00    --  -26.20  28.00 -71.00    9
  3  \w    -33.00  -6.00   3.00    5.00    --  -26.20  77.00 -30.00    9
  4  \w     13.00  40.00   3.00    5.00    --  -26.20  51.00 101.00    9
  5  \w    -18.00   3.00   3.00    5.00    --   24.80  57.00 150.00    7
  6  \w     13.00  40.00   3.00    5.00    --   24.80  51.00 101.00    9
  7  \w     -5.00  22.00   3.00    5.00    --   24.80  53.00 -17.00    9
  8  \w     20.00  47.00   3.00    5.00    --   24.80  54.00 -80.00    9
  9  \w     27.00  54.00   3.00    5.00    --   24.80  28.00 -71.00    9
 10  \w    -36.00  -9.00   3.00    5.00    --  -26.20 -13.00   3.00    9
 11  \w   -120.00 -93.00   3.00    5.00    --  -26.20 -28.00 126.00    9
 12  \w    -88.00 -61.00   3.00    5.00    --  -26.20 136.00 150.00    9
 13  \w    -88.00 -61.00   3.00    5.00    --  -26.20 134.00 -28.00    9
 14  \w     -5.00  16.00   3.00    5.00    --  -26.20 -57.00   0.00    7
 15  \w     12.00  39.00   3.00    5.00    --   24.80 -77.00  30.00    9
 16  \w     -5.00  19.00   3.00    5.00    --   24.80 -57.00  60.00    8
 17  \w     -4.00  26.00   3.00    5.00    --  -26.20 -97.00  35.00   10
 18  \w   -111.00 -84.00   3.00    5.00    --  -26.20-178.00  90.00    9
 19  \w     12.00  39.00   3.00    5.00    --   24.80 -77.00-150.00    9
 20  \w     -4.00  29.00   3.00    5.00    --  -26.20 -97.00-143.00   11
 21  \w     32.00  59.00   3.00    5.00    --   24.80-134.00 -95.00    9
 22  \w     70.00 103.00   3.00    5.00    --   24.80-178.00 -90.00   11
 23  \w     44.00  71.00   3.00    5.00    --   24.80-136.00  85.00    9
;
_diffrn_measurement_device 'four-circle diffractometer'
_diffrn_measurement_device_type 'XtaLAB Synergy, Dualflex, HyPix'
_diffrn_measurement_method '\w scans'
_diffrn_measurement_specimen_support 'diamond anvil cell'
_diffrn_orient_matrix_type 'CrysAlisPro convention (1999,Acta A55,543-557)'
_diffrn_orient_matrix_UB_11 -0.0190675000
_diffrn_orient_matrix_UB_12 0.0317878000
_diffrn_orient_matrix_UB_13 0.0331464000
_diffrn_orient_matrix_UB_21 -0.0098555000
_diffrn_orient_matrix_UB_22 0.0170357000
_diffrn_orient_matrix_UB_23 -0.0617638000
_diffrn_orient_matrix_UB_31 -0.0539243000
_diffrn_orient_matrix_UB_32 -0.0455230000
_diffrn_orient_matrix_UB_33 -0.0003086000
_diffrn_radiation_monochromator mirror
_diffrn_radiation_probe x-ray
_diffrn_radiation_type 'Mo K\a'
_diffrn_radiation_wavelength 0.71073
_diffrn_reflns_av_R_equivalents 0.0431
_diffrn_reflns_av_unetI/netI 0.0478
_diffrn_reflns_Laue_measured_fraction_full 0.707
_diffrn_reflns_Laue_measured_fraction_max 0.654
_diffrn_reflns_limit_h_max 11
_diffrn_reflns_limit_h_min -12
_diffrn_reflns_limit_k_max 13
_diffrn_reflns_limit_k_min -14
_diffrn_reflns_limit_l_max 12
_diffrn_reflns_limit_l_min -12
_diffrn_reflns_number 2654
_diffrn_reflns_point_group_measured_fraction_full 0.707
_diffrn_reflns_point_group_measured_fraction_max 0.654
_diffrn_reflns_theta_full 25.242
_diffrn_reflns_theta_max 27.417
_diffrn_reflns_theta_min 2.614
_diffrn_source 'micro-focus sealed X-ray tube'
_diffrn_source_type 'PhotonJet (Mo) X-ray Source'
_exptl_absorpt_coefficient_mu 3.986
_exptl_absorpt_correction_T_max 1.00000
_exptl_absorpt_correction_T_min 0.28764
_exptl_absorpt_correction_type multi-scan
_exptl_absorpt_process_details
;
CrysAlisPro 1.171.42.94a (Rigaku Oxford Diffraction, 2023)
Empirical absorption correction using spherical harmonics,
implemented in SCALE3 ABSPACK scaling algorithm.
;
_exptl_crystal_colour yellow
_exptl_crystal_density_diffrn 1.958
_exptl_crystal_description prizm
_exptl_crystal_F_000 1002
_exptl_crystal_size_max 0.15
_exptl_crystal_size_mid 0.12
_exptl_crystal_size_min 0.11
_refine_diff_density_max 0.452
_refine_diff_density_min -0.628
_refine_diff_density_rms 0.097
_refine_ls_extinction_method none
_refine_ls_goodness_of_fit_ref 1.044
_refine_ls_hydrogen_treatment constr
_refine_ls_matrix_type full
_refine_ls_number_parameters 42
_refine_ls_number_reflns 585
_refine_ls_number_restraints 0
_refine_ls_restrained_S_all 1.044
_refine_ls_R_factor_all 0.0525
_refine_ls_R_factor_gt 0.0337
_refine_ls_shift/su_max 0.000
_refine_ls_shift/su_mean 0.000
_refine_ls_structure_factor_coef Fsqd
_refine_ls_weighting_details 'w=1/[\s^2^(Fo^2^)+(0.0276P)^2^] where P=(Fo^2^+2Fc^2^)/3'
_refine_ls_weighting_scheme calc
_refine_ls_wR_factor_gt 0.0592
_refine_ls_wR_factor_ref 0.0644
_reflns_Friedel_coverage 0.000
_reflns_number_gt 475
_reflns_number_total 585
_reflns_threshold_expression 'I > 2\s(I)'
_cod_data_source_file px5059.cif
_cod_data_source_block Rb1k5
_cod_depositor_comments 'Adding full bibliography for 2312438--2312457.cif.'
_cod_original_cell_volume 1741.1(4)
_cod_original_sg_symbol_H-M 'R -3'
_cod_database_code 2312440
_shelx_shelxl_version_number 2018/3
_chemical_oxdiff_formula C12H24O6RbSbCl6
_chemical_oxdiff_usercomment 'RbCrSbCl6 at 1k5'
_shelx_space_group_comment
;
The symmetry employed for this shelxl refinement is uniquely defined
by the following loop, which should always be used as a source of
symmetry information in preference to the above space-group names.
They are only intended as comments.
;
_shelx_estimated_absorpt_t_max 0.668
_shelx_estimated_absorpt_t_min 0.586
_diffrn_orient_matrix_axis[1] matrixX
_diffrn_orient_matrix_axis[2] matrixY
_diffrn_orient_matrix_axis[3] matrixZ
_olex2_refinement_description
;
1. Fixed Uiso
 At 1.2 times of:
  All C(H,H) groups
2. Others
 Fixed Sof: Rb1(0.166667)
3.a Secondary CH2 refined with riding coordinates:
 C1(H1A,H1B), C2(H2A,H2B)
;
_olex2_submission_special_instructions 'No special instructions were received'
_oxdiff_exptl_absorpt_empirical_details
;
Empirical correction (ABSPACK) includes:
- Absorption correction using spherical harmonics
- Frame scaling
;
_oxdiff_exptl_absorpt_empirical_full_max 2.518
_oxdiff_exptl_absorpt_empirical_full_min 0.647

loop_
_space_group_symop_operation_xyz
'x, y, z'
'-y, x-y, z'
'-x+y, -x, z'
'x+2/3, y+1/3, z+1/3'
'-y+2/3, x-y+1/3, z+1/3'
'-x+y+2/3, -x+1/3, z+1/3'
'x+1/3, y+2/3, z+2/3'
'-y+1/3, x-y+2/3, z+2/3'
'-x+y+1/3, -x+2/3, z+2/3'
'-x, -y, -z'
'y, -x+y, -z'
'x-y, x, -z'
'-x+2/3, -y+1/3, -z+1/3'
'y+2/3, -x+y+1/3, -z+1/3'
'x-y+2/3, x+1/3, -z+1/3'
'-x+1/3, -y+2/3, -z+2/3'
'y+1/3, -x+y+2/3, -z+2/3'
'x-y+1/3, x+2/3, -z+2/3'

loop_
_atom_site_label
_atom_site_type_symbol
_atom_site_fract_x
_atom_site_fract_y
_atom_site_fract_z
_atom_site_U_iso_or_equiv
_atom_site_adp_type
_atom_site_occupancy
_atom_site_site_symmetry_order
_atom_site_calc_flag
_atom_site_refinement_flags_posn
_atom_site_refinement_flags_adp
_atom_site_refinement_flags_occupancy
_atom_site_disorder_assembly
_atom_site_disorder_group
Sb1 Sb 0.000000 0.000000 1.000000 0.0310(2) Uani 1 6 d S T P . .
Rb1 Rb 0.000000 0.000000 0.54943(15) 0.0529(5) Uani 0.5 3 d S T P . .
Cl1 Cl 0.07864(10) 0.15799(9) 0.86488(11) 0.0530(4) Uani 1 1 d . . . . .
O1 O 0.0632(2) 0.2250(2) 0.4769(3) 0.0394(7) Uani 1 1 d . . . . .
C1 C 0.1715(4) 0.2972(4) 0.5220(4) 0.0454(11) Uani 1 1 d . . . . .
H1A H 0.173920 0.294942 0.617659 0.055 Uiso 1 1 calc R U . . .
H1B H 0.194100 0.371747 0.495532 0.055 Uiso 1 1 calc R U . . .
C2 C 0.2465(4) 0.2629(4) 0.4640(4) 0.0442(11) Uani 1 1 d . . . . .
H2A H 0.235105 0.253506 0.369267 0.053 Uiso 1 1 calc R U . . .
H2B H 0.321970 0.318854 0.479829 0.053 Uiso 1 1 calc R U . . .

loop_
_atom_site_aniso_label
_atom_site_aniso_U_11
_atom_site_aniso_U_22
_atom_site_aniso_U_33
_atom_site_aniso_U_23
_atom_site_aniso_U_13
_atom_site_aniso_U_12
Sb1 0.0292(3) 0.0292(3) 0.0347(4) 0.000 0.000 0.01462(15)
Rb1 0.0332(6) 0.0332(6) 0.0923(15) 0.000 0.000 0.0166(3)
Cl1 0.0511(8) 0.0451(8) 0.0609(8) 0.0181(5) 0.0079(5) 0.0227(6)
O1 0.0350(18) 0.0318(18) 0.0515(18) -0.0062(13) -0.0023(13) 0.0167(16)
C1 0.042(3) 0.028(3) 0.058(3) -0.003(2) -0.008(2) 0.011(3)
C2 0.030(3) 0.042(3) 0.050(3) 0.010(2) -0.002(2) 0.010(2)

loop_
_atom_type_symbol
_atom_type_description
_atom_type_scat_dispersion_real
_atom_type_scat_dispersion_imag
_atom_type_scat_source
C C 0.0033 0.0016 'International Tables Vol C Tables 4.2.6.8 and 6.1.1.4'
H H 0.0000 0.0000 'International Tables Vol C Tables 4.2.6.8 and 6.1.1.4'
O O 0.0106 0.0060 'International Tables Vol C Tables 4.2.6.8 and 6.1.1.4'
Cl Cl 0.1484 0.1585 'International Tables Vol C Tables 4.2.6.8 and 6.1.1.4'
Rb Rb -0.9393 2.9676 'International Tables Vol C Tables 4.2.6.8 and 6.1.1.4'
Sb Sb -0.5866 1.5461 'International Tables Vol C Tables 4.2.6.8 and 6.1.1.4'

loop_
_axis.id
_axis.type
_axis.equipment
_axis.parity
_axis.depends_on
_axis.zero
_axis.vector[1]
_axis.vector[2]
_axis.vector[3]
source . source . . . 0.99999993 0.00000000 0.00038642
omega rotation goniometer -1 . -0.36958000 0.00000000 0.00000000 1.00000000
kappa rotation goniometer -1 omega -0.12491000 -0.76551937 0.00000000 0.64341284
phi rotation goniometer -1 kappa . -0.00006597 0.00000000 1.00000000
theta rotation goniometer -1 . 0.65160000 0.00000000 0.00000000 1.00000000
matrixX general general . phi . 1.00000000 0.00000000 0.00000000
matrixY general general . phi . 0.00000000 1.00000000 0.00000000
matrixZ general general . phi . 0.00000000 0.00000000 1.00000000
dacX translation general . phi . 0.00000000 1.00000000 0.00000000
dacY translation general . phi . -1.00000000 0.00000000 0.00000000
dacZ translation general . phi . 0.00000000 0.00000000 1.00000000

loop_
_geom_angle_atom_site_label_1
_geom_angle_atom_site_label_2
_geom_angle_atom_site_label_3
_geom_angle
_geom_angle_site_symmetry_1
_geom_angle_site_symmetry_3
_geom_angle_publ_flag
Cl1 Sb1 Cl1 180.00(5) 11_557 2 ?
Cl1 Sb1 Cl1 89.88(4) 10_557 12_557 ?
Cl1 Sb1 Cl1 89.88(4) . 3 ?
Cl1 Sb1 Cl1 89.88(4) 11_557 10_557 ?
Cl1 Sb1 Cl1 89.88(4) 2 3 ?
Cl1 Sb1 Cl1 90.12(4) 2 10_557 ?
Cl1 Sb1 Cl1 90.12(4) 2 12_557 ?
Cl1 Sb1 Cl1 90.12(4) 11_557 . ?
Cl1 Sb1 Cl1 90.12(4) . 12_557 ?
Cl1 Sb1 Cl1 89.88(4) 2 . ?
Cl1 Sb1 Cl1 90.12(4) 10_557 3 ?
Cl1 Sb1 Cl1 180.0 10_557 . ?
Cl1 Sb1 Cl1 180.0 12_557 3 ?
Cl1 Sb1 Cl1 89.88(4) 11_557 12_557 ?
Cl1 Sb1 Cl1 90.12(4) 11_557 3 ?
O1 Rb1 Cl1 125.40(7) 10_556 . ?
O1 Rb1 Cl1 74.30(6) . . ?
O1 Rb1 Cl1 110.62(6) 3 . ?
O1 Rb1 Cl1 86.49(6) 12_556 . ?
O1 Rb1 Cl1 124.25(6) 2 . ?
O1 Rb1 Cl1 73.87(6) 11_556 . ?
O1 Rb1 O1 160.10(6) 12_556 3 ?
O1 Rb1 O1 160.10(6) 11_556 2 ?
O1 Rb1 O1 59.644(15) 11_556 3 ?
O1 Rb1 O1 113.93(5) 2 3 ?
O1 Rb1 O1 59.644(15) 10_556 3 ?
O1 Rb1 O1 59.644(15) 11_556 . ?
O1 Rb1 O1 119.134(19) 10_556 12_556 ?
O1 Rb1 O1 160.10(6) 10_556 . ?
O1 Rb1 O1 59.644(15) 10_556 2 ?
O1 Rb1 O1 59.645(15) 12_556 . ?
O1 Rb1 O1 119.134(19) 11_556 12_556 ?
O1 Rb1 O1 113.93(5) 2 . ?
O1 Rb1 O1 119.134(19) 11_556 10_556 ?
O1 Rb1 O1 113.93(5) 3 . ?
O1 Rb1 O1 59.644(15) 12_556 2 ?
Sb1 Cl1 Rb1 94.23(4) . . ?
C1 O1 Rb1 109.3(2) . . ?
C1 O1 Rb1 117.0(3) . 10_556 ?
C1 O1 C2 112.9(3) . 12_556 ?
C2 O1 Rb1 115.7(2) 12_556 10_556 ?
C2 O1 Rb1 106.1(2) 12_556 . ?
O1 C1 H1A 109.9 . . ?
O1 C1 H1B 109.9 . . ?
O1 C1 C2 108.9(4) . . ?
H1A C1 H1B 108.3 . . ?
C2 C1 H1A 109.9 . . ?
C2 C1 H1B 109.9 . . ?
O1 C2 C1 109.1(4) 11_556 . ?
O1 C2 H2A 109.9 11_556 . ?
O1 C2 H2B 109.9 11_556 . ?
C1 C2 H2A 109.9 . . ?
C1 C2 H2B 109.9 . . ?
H2A C2 H2B 108.3 . . ?

loop_
_geom_bond_atom_site_label_1
_geom_bond_atom_site_label_2
_geom_bond_distance
_geom_bond_site_symmetry_2
_geom_bond_publ_flag
Sb1 Cl1 2.3641(10) 11_557 ?
Sb1 Cl1 2.3642(10) 12_557 ?
Sb1 Cl1 2.3641(10) . ?
Sb1 Cl1 2.3641(10) 2 ?
Sb1 Cl1 2.3642(10) 3 ?
Sb1 Cl1 2.3641(10) 10_557 ?
Rb1 Rb1 1.001(3) 10_556 ?
Rb1 Cl1 3.7304(17) . ?
Rb1 O1 2.846(3) 11_556 ?
Rb1 O1 2.927(3) 3 ?
Rb1 O1 2.927(3) . ?
Rb1 O1 2.846(3) 10_556 ?
Rb1 O1 2.846(3) 12_556 ?
Rb1 O1 2.927(3) 2 ?
O1 C1 1.421(5) . ?
O1 C2 1.431(5) 12_556 ?
C1 H1A 0.9700 . ?
C1 H1B 0.9700 . ?
C1 C2 1.486(7) . ?
C2 H2A 0.9700 . ?
C2 H2B 0.9700 . ?

loop_
_geom_torsion_atom_site_label_1
_geom_torsion_atom_site_label_2
_geom_torsion_atom_site_label_3
_geom_torsion_atom_site_label_4
_geom_torsion
_geom_torsion_site_symmetry_1
_geom_torsion_site_symmetry_2
_geom_torsion_site_symmetry_3
_geom_torsion_site_symmetry_4
_geom_torsion_publ_flag
Rb1 O1 C1 C2 57.5(4) . . . . ?
Rb1 O1 C1 C2 37.4(4) 10_556 . . . ?
O1 C1 C2 O1 -70.3(5) . . . 11_556 ?
C2 O1 C1 C2 175.3(3) 12_556 . . . ?
